data_4063157
loop_
_publ_author_name
'Meetsma, Auke'

_journal_name_full Organometallics
_journal_year 2004
_chemical_formula_moiety 'C23 H48 N5 Si Y'
_chemical_formula_sum 'C23 H48 N5 Si Y'
_chemical_formula_weight 511.66
_space_group_IT_number 14
_symmetry_cell_setting monoclinic
_symmetry_space_group_name_Hall '-P 2ybc'
_symmetry_space_group_name_H-M 'P 1 21/c 1'
_cell_angle_alpha 90
_cell_angle_beta 91.167(1)
_cell_angle_gamma 90
_cell_formula_units_Z 4
_cell_length_a 14.7891(6)
_cell_length_b 9.4573(4)
_cell_length_c 19.2445(8)
_cell_measurement_temperature 95
_cell_volume 2691.07(19)
_diffrn_ambient_temperature 95(2)
_exptl_crystal_density_diffrn 1.263
_cod_depositor_comments
;
The following automatic conversions were performed:
'_symmetry_cell_setting' value 'Monoclinic' changed to 'monoclinic'
according to '/home/saulius/struct/CIF-dictionaries/cif_core.dic'
dictionary named 'cif_core.dic' version 2.4.1 from 2010-06-29.

Automatic conversion script
Id: cif_fix_enum 1527 2010-12-29 10:47:43Z saulius 
;
_cod_original_sg_symbol_H-M 'P 21/c'
_cod_database_code 4063157

loop_
_symmetry_equiv_pos_as_xyz
x,y,z
-x,1/2+y,1/2-z
-x,-y,-z
x,1/2-y,1/2+z

loop_
_atom_site_aniso_label
_atom_site_aniso_U_11
_atom_site_aniso_U_22
_atom_site_aniso_U_33
_atom_site_aniso_U_23
_atom_site_aniso_U_13
_atom_site_aniso_U_12
Y 0.0145(1) 0.0129(1) 0.0122(1) -0.0012(1) -0.0007(1) 0.0008(1)
Si 0.0179(2) 0.0156(3) 0.0156(3) -0.0015(2) -0.0015(2) 0.0003(2)
N1 0.0225(7) 0.0163(8) 0.0143(8) -0.0010(7) -0.0017(6) 0.0021(6)
N2 0.0207(7) 0.0166(8) 0.0215(9) -0.0025(7) -0.0037(6) 0.0002(6)
N3 0.0177(7) 0.0177(8) 0.0197(8) 0.0000(7) 0.0002(6) -0.0013(6)
N4 0.0214(7) 0.0159(8) 0.0187(8) -0.0012(7) -0.0008(6) 0.0028(6)
N5 0.0174(7) 0.0197(9) 0.0152(8) -0.0008(7) 0.0001(6) 0.0020(6)
C1 0.0348(12) 0.0243(12) 0.0301(13) 0.0096(10) -0.0032(10) -0.0060(10)
C2 0.0366(12) 0.0181(11) 0.0232(12) 0.0010(9) 0.0002(10) 0.0059(9)
C3 0.0513(14) 0.0257(13) 0.0196(11) 0.0027(10) 0.0085(10) 0.0080(11)
C4 0.0293(9) 0.0180(10) 0.0134(9) 0.0005(8) -0.0004(7) 0.0031(8)
C5 0.0299(10) 0.0235(11) 0.0198(11) -0.0023(8) -0.0092(8) 0.0059(8)
C6 0.0219(9) 0.0230(11) 0.0287(12) -0.0028(9) -0.0101(9) -0.0003(8)
C7 0.0217(9) 0.0192(11) 0.0299(12) -0.0043(9) -0.0034(8) -0.0040(8)
C8 0.0176(9) 0.0210(10) 0.0312(12) 0.0014(9) 0.0021(8) -0.0048(8)
C9 0.0312(10) 0.0190(10) 0.0225(11) -0.0071(9) -0.0037(9) 0.0014(8)
C10 0.0291(10) 0.0168(11) 0.0228(11) -0.0036(9) 0.0015(8) 0.0032(8)
C11 0.0284(10) 0.0227(11) 0.0220(11) 0.0005(9) 0.0055(9) 0.0057(9)
C12 0.0245(9) 0.0215(11) 0.0234(11) -0.0002(9) -0.0001(8) 0.0073(8)
C13 0.0284(10) 0.0228(11) 0.0237(11) 0.0044(10) 0.0001(9) 0.0028(9)
C14 0.0231(9) 0.0233(11) 0.0163(10) 0.0008(8) 0.0038(8) -0.0014(8)
C15 0.0158(8) 0.0238(10) 0.0184(10) -0.0018(8) 0.0032(7) -0.0008(7)
C16 0.0214(9) 0.0315(12) 0.0159(10) -0.0050(9) 0.0026(8) 0.0032(8)
C17 0.0196(9) 0.0291(12) 0.0256(11) -0.0110(10) 0.0019(8) 0.0035(8)
C18 0.0225(9) 0.0211(11) 0.0259(11) -0.0030(9) -0.0003(8) 0.0057(8)
C19 0.0189(9) 0.0230(10) 0.0192(10) -0.0001(8) -0.0017(7) 0.0045(7)
C20 0.0197(9) 0.0172(10) 0.0172(10) -0.0011(8) -0.0014(7) 0.0019(7)
C21 0.0300(11) 0.0233(12) 0.0206(11) -0.0034(9) 0.0021(9) -0.0022(9)
C22 0.0214(9) 0.0286(12) 0.0244(12) -0.0063(10) -0.0007(9) -0.0038(8)
C23 0.0350(12) 0.0181(11) 0.0255(12) -0.0029(9) -0.0044(9) 0.0043(9)

loop_
_atom_site_label
_atom_site_type_symbol
_atom_site_thermal_displace_type
_atom_site_fract_x
_atom_site_fract_y
_atom_site_fract_z
_atom_site_occupancy
_atom_site_U_iso_or_equiv
_atom_site_calc_flag
_atom_site_refinement_flags
Y Y Uani 0.25130(1) 0.10076(2) 0.42060(1) 1.000 0.0132(1) . .
Si Si Uani 0.09070(3) -0.09790(5) 0.29494(3) 1.000 0.0164(2) . .
N1 N Uani 0.28964(10) 0.00575(16) 0.52330(8) 1.000 0.0177(4) . .
N2 N Uani 0.34752(10) 0.28043(16) 0.48460(8) 1.000 0.0197(5) . .
N3 N Uani 0.32805(10) 0.26396(16) 0.33383(8) 1.000 0.0184(4) . .
N4 N Uani 0.14961(10) 0.31058(16) 0.47328(8) 1.000 0.0187(4) . .
N5 N Uani 0.35723(9) -0.01973(17) 0.35826(8) 1.000 0.0174(5) . .
C1 C Uani 0.16563(16) -0.1596(3) 0.51767(13) 1.000 0.0298(7) . .
C2 C Uani 0.31346(16) -0.2435(2) 0.56412(12) 1.000 0.0260(7) . .
C3 C Uani 0.22046(19) -0.0797(3) 0.63358(12) 1.000 0.0321(7) . .
C4 C Uani 0.24944(13) -0.1154(2) 0.55946(10) 1.000 0.0202(5) . .
C5 C Uani 0.36503(14) 0.0681(2) 0.56181(11) 1.000 0.0245(6) . .
C6 C Uani 0.41214(13) 0.1807(2) 0.51971(12) 1.000 0.0247(6) . .
C7 C Uani 0.39720(13) 0.3770(2) 0.43872(11) 1.000 0.0237(6) . .
C8 C Uani 0.41380(12) 0.3101(2) 0.36856(11) 1.000 0.0232(6) . .
C9 C Uani 0.29478(14) 0.3602(2) 0.53599(11) 1.000 0.0243(6) . .
C10 C Uani 0.20919(14) 0.4211(2) 0.50335(12) 1.000 0.0229(6) . .
C11 C Uani 0.09983(15) 0.2405(2) 0.52917(11) 1.000 0.0243(6) . .
C12 C Uani 0.08182(14) 0.3789(2) 0.42665(11) 1.000 0.0231(6) . .
C13 C Uani 0.27779(14) 0.3887(2) 0.30765(12) 1.000 0.0250(6) . .
C14 C Uani 0.34729(13) 0.1717(2) 0.27325(10) 1.000 0.0209(6) . .
C15 C Uani 0.39461(12) 0.0343(2) 0.29311(10) 1.000 0.0193(5) . .
C16 C Uani 0.38670(13) -0.0750(2) 0.23643(11) 1.000 0.0229(6) . .
C17 C Uani 0.40795(12) -0.2078(2) 0.25361(11) 1.000 0.0247(6) . .
C18 C Uani 0.42257(13) -0.2435(2) 0.32570(11) 1.000 0.0232(6) . .
C19 C Uani 0.38783(12) -0.1522(2) 0.37312(11) 1.000 0.0204(6) . .
C20 C Uani 0.10887(12) 0.0403(2) 0.36075(10) 1.000 0.0181(6) . .
C21 C Uani 0.13197(15) -0.0418(3) 0.20747(11) 1.000 0.0246(7) . .
C22 C Uani -0.03191(13) -0.1427(3) 0.27976(12) 1.000 0.0248(6) . .
C23 C Uani 0.14818(15) -0.2686(2) 0.31904(12) 1.000 0.0263(7) . .
H1 H Uiso 0.1408(15) -0.248(3) 0.5360(12) 1.000 0.037(6) . .
H1' H Uiso 0.1174(16) -0.085(2) 0.5216(12) 1.000 0.033(6) . .
H1" H Uiso 0.1812(15) -0.179(2) 0.4722(13) 1.000 0.034(7) . .
H2 H Uiso 0.2848(14) -0.320(2) 0.5892(11) 1.000 0.023(5) . .
H2' H Uiso 0.3288(16) -0.280(3) 0.5199(13) 1.000 0.040(7) . .
H2" H Uiso 0.3671(16) -0.225(2) 0.5864(12) 1.000 0.037(7) . .
H3 H Uiso 0.1878(15) -0.156(2) 0.6544(12) 1.000 0.033(6) . .
H3' H Uiso 0.2702(16) -0.063(2) 0.6629(13) 1.000 0.032(6) . .
H3" H Uiso 0.1799(17) -0.001(3) 0.6325(13) 1.000 0.049(7) . .
H5 H Uiso 0.3459(15) 0.105(2) 0.6056(13) 1.000 0.029(6) . .
H5' H Uiso 0.4120(13) 0.005(2) 0.5731(10) 1.000 0.018(5) . .
H6 H Uiso 0.4487(13) 0.133(2) 0.4815(11) 1.000 0.017(5) . .
H6' H Uiso 0.4535(14) 0.230(2) 0.5481(11) 1.000 0.028(6) . .
H7 H Uiso 0.3629(14) 0.462(2) 0.4337(11) 1.000 0.030(6) . .
H7' H Uiso 0.4559(14) 0.4026(19) 0.4602(11) 1.000 0.018(5) . .
H8 H Uiso 0.4523(12) 0.229(2) 0.3747(10) 1.000 0.016(5) . .
H8' H Uiso 0.4439(14) 0.375(2) 0.3399(12) 1.000 0.022(5) . .
H9 H Uiso 0.2787(13) 0.295(2) 0.5737(10) 1.000 0.015(5) . .
H9' H Uiso 0.3310(14) 0.437(2) 0.5561(11) 1.000 0.026(6) . .
H10 H Uiso 0.2250(13) 0.483(2) 0.4691(10) 1.000 0.018(5) . .
H10' H Uiso 0.1755(14) 0.478(2) 0.5384(12) 1.000 0.032(6) . .
H11 H Uiso 0.1400(14) 0.197(2) 0.5591(12) 1.000 0.027(6) . .
H11' H Uiso 0.0650(13) 0.308(2) 0.5562(10) 1.000 0.022(5) . .
H11" H Uiso 0.0605(14) 0.171(2) 0.5091(12) 1.000 0.029(6) . .
H12 H Uiso 0.1116(16) 0.419(2) 0.3898(13) 1.000 0.033(7) . .
H12' H Uiso 0.0485(14) 0.457(2) 0.4510(11) 1.000 0.027(6) . .
H12" H Uiso 0.0410(14) 0.310(2) 0.4092(11) 1.000 0.026(6) . .
H13 H Uiso 0.2234(14) 0.361(2) 0.2840(11) 1.000 0.024(6) . .
H13' H Uiso 0.2642(13) 0.453(2) 0.3452(11) 1.000 0.018(5) . .
H13" H Uiso 0.3117(15) 0.441(2) 0.2733(12) 1.000 0.036(7) . .
H14 H Uiso 0.2866(12) 0.1475(19) 0.2514(10) 1.000 0.011(5) . .
H14' H Uiso 0.3824(14) 0.224(2) 0.2405(11) 1.000 0.027(6) . .
H15 H Uiso 0.4612(14) 0.054(2) 0.3009(10) 1.000 0.024(5) . .
H16 H Uiso 0.3682(14) -0.050(2) 0.1912(12) 1.000 0.032(6) . .
H17 H Uiso 0.4061(12) -0.281(2) 0.2199(10) 1.000 0.020(5) . .
H18 H Uiso 0.4388(14) -0.337(3) 0.3411(12) 1.000 0.030(6) . .
H19 H Uiso 0.3800(13) -0.183(2) 0.4207(11) 1.000 0.022(5) . .
H20 H Uiso 0.0909(15) 0.125(2) 0.3410(12) 1.000 0.030(6) . .
H20' H Uiso 0.0692(16) 0.022(3) 0.3946(13) 1.000 0.042(7) . .
H21 H Uiso 0.1093(15) -0.101(2) 0.1729(12) 1.000 0.026(6) . .
H21' H Uiso 0.1132(19) 0.051(3) 0.1955(14) 1.000 0.059(8) . .
H21" H Uiso 0.1940(18) -0.040(3) 0.2063(12) 1.000 0.044(7) . .
H22 H Uiso -0.0651(16) -0.061(3) 0.2656(13) 1.000 0.040(7) . .
H22' H Uiso -0.0405(16) -0.214(3) 0.2450(14) 1.000 0.050(8) . .
H22" H Uiso -0.0594(16) -0.170(3) 0.3215(14) 1.000 0.040(7) . .
H23 H Uiso 0.2150(17) -0.256(2) 0.3237(12) 1.000 0.038(6) . .
H23' H Uiso 0.1353(16) -0.339(3) 0.2837(13) 1.000 0.040(7) . .
H23" H Uiso 0.1227(16) -0.308(3) 0.3613(14) 1.000 0.043(7) . .

loop_
_geom_bond_atom_site_label_1
_geom_bond_atom_site_label_2
_geom_bond_distance
_geom_bond_site_symmetry_1
_geom_bond_site_symmetry_2
_geom_bond_publ_flag
Y N1 2.2337(15) . . yes
Y N2 2.5215(15) . . yes
Y N3 2.5566(15) . . yes
Y N4 2.6998(15) . . yes
Y N5 2.2953(15) . . yes
Y C20 2.4478(18) . . yes
Si C20 1.836(2) . . yes
Si C21 1.879(2) . . yes
Si C22 1.879(2) . . yes
Si C23 1.878(2) . . yes
N1 C4 1.472(2) . . yes
N1 C5 1.451(3) . . yes
N2 C6 1.494(3) . . yes
N2 C7 1.476(2) . . yes
N2 C9 1.479(3) . . yes
N3 C8 1.487(2) . . yes
N3 C13 1.477(2) . . yes
N3 C14 1.488(2) . . yes
N4 C10 1.477(3) . . yes
N4 C11 1.473(3) . . yes
N4 C12 1.480(3) . . yes
N5 C15 1.472(2) . . yes
N5 C19 1.360(2) . . yes
C1 C4 1.522(3) . . no
C2 C4 1.539(3) . . no
C3 C4 1.535(3) . . no
C5 C6 1.516(3) . . no
C7 C8 1.516(3) . . no
C9 C10 1.515(3) . . no
C14 C15 1.521(3) . . no
C15 C16 1.506(3) . . no
C16 C17 1.335(3) . . no
C17 C18 1.440(3) . . no
C18 C19 1.364(3) . . no
C1 H1 0.98(3) . . no
C1 H1' 1.01(2) . . no
C1 H1" 0.93(2) . . no
C2 H2 0.97(2) . . no
C2 H2' 0.95(3) . . no
C2 H2" 0.91(2) . . no
C3 H3 0.96(2) . . no
C3 H3' 0.93(2) . . no
C3 H3" 0.96(3) . . no
C5 H5 0.96(2) . . no
C5 H5' 0.938(19) . . no
C6 H6 1.03(2) . . no
C6 H6' 0.94(2) . . no
C7 H7 0.954(19) . . no
C7 H7' 0.98(2) . . no
C8 H8 0.961(19) . . no
C8 H8' 0.94(2) . . no
C9 H9 0.985(19) . . no
C9 H9' 0.98(2) . . no
C10 H10 0.915(19) . . no
C10 H10' 1.00(2) . . no
C11 H11 0.92(2) . . no
C11 H11' 0.977(19) . . no
C11 H11" 0.95(2) . . no
C12 H12 0.92(2) . . no
C12 H12' 1.01(2) . . no
C12 H12" 0.95(2) . . no
C13 H13 0.95(2) . . no
C13 H13' 0.97(2) . . no
C13 H13" 0.97(2) . . no
C14 H14 1.010(18) . . no
C14 H14' 0.96(2) . . no
C15 H15 1.01(2) . . no
C16 H16 0.94(2) . . no
C17 H17 0.949(19) . . no
C18 H18 0.96(3) . . no
C19 H19 0.97(2) . . no
C20 H20 0.92(2) . . no
C20 H20' 0.90(2) . . no
C21 H21 0.93(2) . . no
C21 H21' 0.95(3) . . no
C21 H21" 0.92(3) . . no
C22 H22 0.95(3) . . no
C22 H22' 0.96(3) . . no
C22 H22" 0.94(3) . . no
C23 H23 1.00(3) . . no
C23 H23' 0.97(3) . . no
C23 H23" 0.98(3) . . no
